data_7123631
loop_
_publ_author_name
'Wang, Jian-Rong'
'Li, Meiqi'
'Yu, Qihui'
'Zhang, Zaiyong'
'Zhu, Bingqing'
'Qin, Wenming'
'Mei, Xuefeng'

_publ_section_title
;
 Anisotropic elasticity and plasticity of organic crystal
;
_journal_name_full 'Chemical Communications'
_journal_paper_doi 10.1039/C9CC03542G
_journal_year 2019
_chemical_formula_moiety '2(C28 H44 O), C27 H46 O'
_chemical_formula_sum 'C83 H134 O3'
_chemical_formula_weight 1179.89
_space_group_crystal_system orthorhombic
_space_group_IT_number 19
_space_group_name_Hall 'P 2ac 2ab'
_space_group_name_H-M_alt 'P 21 21 21'
_symmetry_space_group_name_Hall 'P 2ac 2ab'
_symmetry_space_group_name_H-M 'P 21 21 21'
_atom_sites_solution_hydrogens geom
_atom_sites_solution_primary dual
_audit_creation_date 2018-03-08
_audit_creation_method
;
Olex2 1.2
(compiled 2017.08.10 svn.r3458 for OlexSys, GUI svn.r5381)
;
_audit_update_record
;
2018-11-19 deposited with the CCDC.    2019-06-10 downloaded from the CCDC.
;
_cell_angle_alpha 90
_cell_angle_beta 90
_cell_angle_gamma 90
_cell_formula_units_Z 4
_cell_length_a 6.4109(3)
_cell_length_b 33.5378(14)
_cell_length_c 35.2624(14)
_cell_measurement_reflns_used 8849
_cell_measurement_temperature 173
_cell_measurement_theta_max 20.74
_cell_measurement_theta_min 2.31
_cell_volume 7581.7(6)
_computing_cell_refinement 'SAINT v7.68A (Bruker, 2009)'
_computing_data_reduction 'SAINT v7.68A (Bruker, 2009)'
_computing_molecular_graphics 'Olex2 (Dolomanov et al., 2009)'
_computing_publication_material 'Olex2 (Dolomanov et al., 2009)'
_computing_structure_refinement 'ShelXL (Sheldrick, 2015)'
_computing_structure_solution 'ShelXT (Sheldrick, 2015)'
_diffrn_ambient_temperature 173
_diffrn_measured_fraction_theta_full 0.996
_diffrn_measured_fraction_theta_max 0.996
_diffrn_measurement_device_type 'Bruker APEX-II CCD'
_diffrn_measurement_method '\f and \w scans'
_diffrn_radiation_monochromator graphite
_diffrn_radiation_type MoK\a
_diffrn_radiation_wavelength 0.71073
_diffrn_reflns_av_R_equivalents 0.0713
_diffrn_reflns_av_unetI/netI 0.0732
_diffrn_reflns_Laue_measured_fraction_full 0.996
_diffrn_reflns_Laue_measured_fraction_max 0.996
_diffrn_reflns_limit_h_max 7
_diffrn_reflns_limit_h_min -6
_diffrn_reflns_limit_k_max 36
_diffrn_reflns_limit_k_min -39
_diffrn_reflns_limit_l_max 41
_diffrn_reflns_limit_l_min -40
_diffrn_reflns_number 56930
_diffrn_reflns_point_group_measured_fraction_full 0.997
_diffrn_reflns_point_group_measured_fraction_max 0.997
_diffrn_reflns_theta_full 24.997
_diffrn_reflns_theta_max 24.997
_diffrn_reflns_theta_min 1.676
_diffrn_standards_number 0
_exptl_absorpt_coefficient_mu 0.060
_exptl_absorpt_correction_T_max 0.7456
_exptl_absorpt_correction_T_min 0.5734
_exptl_absorpt_correction_type multi-scan
_exptl_absorpt_process_details
'SADABS-2008/1 (Bruker,2008) was used for absorption correction. wR2(int) was 0.0942 before and 0.0717 after correction. The Ratio of minimum to maximum transmission is 0.7690. The \l/2 correction factor is 0.0015.'
_exptl_crystal_colour colourless
_exptl_crystal_colour_primary colourless
_exptl_crystal_density_diffrn 1.034
_exptl_crystal_density_method 'not measured'
_exptl_crystal_description needle
_exptl_crystal_F_000 2624
_exptl_crystal_size_max 0.23
_exptl_crystal_size_mid 0.12
_exptl_crystal_size_min 0.06
_refine_diff_density_max 0.536
_refine_diff_density_min -0.246
_refine_diff_density_rms 0.044
_refine_ls_abs_structure_details
;
 Refined as an inversion twin.
;
_refine_ls_abs_structure_Flack 1(3)
_refine_ls_extinction_method none
_refine_ls_goodness_of_fit_ref 1.020
_refine_ls_hydrogen_treatment constr
_refine_ls_matrix_type full
_refine_ls_number_parameters 794
_refine_ls_number_reflns 13325
_refine_ls_number_restraints 617
_refine_ls_restrained_S_all 1.023
_refine_ls_R_factor_all 0.1111
_refine_ls_R_factor_gt 0.0659
_refine_ls_shift/su_max 0.000
_refine_ls_shift/su_mean 0.000
_refine_ls_structure_factor_coef Fsqd
_refine_ls_weighting_details 'w=1/[\s^2^(Fo^2^)+(0.0935P)^2^+2.5009P] where P=(Fo^2^+2Fc^2^)/3'
_refine_ls_weighting_scheme calc
_refine_ls_wR_factor_gt 0.1617
_refine_ls_wR_factor_ref 0.1912
_reflns_Friedel_coverage 0.770
_reflns_Friedel_fraction_full 0.998
_reflns_Friedel_fraction_max 0.998
_reflns_number_gt 8721
_reflns_number_total 13325
_reflns_threshold_expression 'I > 2\s(I)'
_cod_data_source_file c9cc03542g5.cif
_cod_data_source_block mo_2015111_0m
_cod_database_code 7123631
_shelx_shelxl_version_number 2014/7
_shelx_space_group_comment
;
The symmetry employed for this shelxl refinement is uniquely defined
by the following loop, which should always be used as a source of
symmetry information in preference to the above space-group names.
They are only intended as comments.
;
_shelx_estimated_absorpt_t_max 0.996
_shelx_estimated_absorpt_t_min 0.986
_olex2_refinement_description
;
1. Twinned data refinement
 Scales: 0(3)
 1(3)
2. Fixed Uiso
 At 1.2 times of:
  All C(H) groups, {H27g,H27h,H27i} of C27B, {H26g,H26h,H26i} of C26B, {H26d,
  H26e,H26f} of C26A, All C(H,H) groups
 At 1.5 times of:
  All O(H) groups, {H27a,H27b,H27c} of C27, {H26a,H26b,H26c} of C26, {H21a,
  H21b,H21c} of C21, {H18a,H18b,H18c} of C18, {H27d,H27e,H27f} of C27A, {H19a,
  H19b,H19c} of C19, {H18d,H18e,H18f} of C18A, {H21d,H21e,H21f} of C21A, {H28a,
  H28b,H28c} of C28A, {H28d,H28e,H28f} of C28B, {H18g,H18h,H18i} of C18B, {H21g,
  H21h,H21i} of C21B
3. Restrained distances
 O2-H2 = O3-H3
 0.82 with sigma of 0.01
 O3-H3 = O2-H2
 0.82 with sigma of 0.01
4. Rigid bond restraints
 C25A, C27A
 with sigma for 1-2 distances of 0.01 and sigma for 1-3 distances of 0.01
 C25B, C27B
 with sigma for 1-2 distances of 0.01 and sigma for 1-3 distances of 0.01
 C28B, C27B, C25B, C26B, C27A, C26A, C25A, C28A
 with sigma for 1-2 distances of 0.01 and sigma for 1-3 distances of 0.01
 C24B, C25B
 with sigma for 1-2 distances of 0.005 and sigma for 1-3 distances of 0.005
5. Uiso/Uaniso restraints and constraints
C25A \\sim C27A: within 2A with sigma of 0.01 and sigma for terminal atoms of
0.02
C25B \\sim C27B: within 2A with sigma of 0.02 and sigma for terminal atoms of
0.04
All non-hydrogen atoms have similar U: within 2A with sigma of 0.04 and sigma
for terminal atoms of 0.08
C24B \\sim C25B: within 2A with sigma of 0.005 and sigma for terminal atoms of
0.01
Uanis(C28B) \\sim Ueq, Uanis(C27B) \\sim Ueq: with sigma of 0.01 and sigma for
terminal atoms of 0.02
Uanis(C28B) \\sim Ueq, Uanis(C27B) \\sim Ueq, Uanis(C26B) \\sim Ueq,
Uanis(C27A) \\sim Ueq, Uanis(C26A) \\sim Ueq, Uanis(C25A) \\sim Ueq,
Uanis(C28A) \\sim Ueq, Uanis(C25B) \\sim Ueq: with sigma of 0.005 and sigma for
terminal atoms of 0.01
6.a Ternary CH refined with riding coordinates:
 C25A(H25A), C24B(H24d), C3A(H3Aa), C14A(H14A), C17A(H17A), C20A(H20A),
 C24A(H24c), C3B(H3B), C14B(H14B), C17B(H17B), C20B(H20B), C3(H3a), C8(H8),
 C14(H14), C17(H17), C20(H20), C25(H25), C9(H9), C25B(H25B)
6.b Secondary CH2 refined with riding coordinates:
 C2A(H2Aa,H2Ab), C9A(H9Aa,H9Ab), C11A(H11c,H11d), C12A(H12c,H12d), C12B(H12e,
 H12f), C11B(H11e,H11f), C2B(H2Ba,H2Bb), C23(H23a,H23b), C16(H16a,H16b),
 C15(H15a,H15b), C2(H2a,H2b), C1(H1a,H1b), C4A(H4Aa,H4Ab), C1A(H1Aa,H1Ab),
 C16A(H16c,H16d), C15A(H15c,H15d), C4B(H4Ba,H4Bb), C9B(H9Ba,H9Bb), C15B(H15e,
 H15f), C16B(H16e,H16f), C1B(H1Ba,H1Bb), C4(H4a,H4b), C7(H7a,H7b), C22(H22a,
 H22b), C24(H24a,H24b), C11(H11a,H11b), C12(H12a,H12b)
6.c Aromatic/amide H refined with riding coordinates:
 C22B(H22d), C23B(H23d), C6A(H6A), C7A(H7Aa), C22A(H22c), C23A(H23c), C6B(H6B),
  C7B(H7Ba), C6(H6)
6.d X=CH2 refined with riding coordinates:
 C19B(H19f,H19g), C19A(H19d,H19e)
6.e Idealised Me refined as rotating group:
 C26A(H26d,H26e,H26f), C28A(H28a,H28b,H28c), C28B(H28d,H28e,H28f), C27(H27a,
 H27b,H27c), C26(H26a,H26b,H26c), C21(H21a,H21b,H21c), C21A(H21d,H21e,H21f),
 C18A(H18d,H18e,H18f), C18B(H18g,H18h,H18i), C21B(H21g,H21h,H21i), C19(H19a,
 H19b,H19c), C18(H18a,H18b,H18c), C27B(H27g,H27h,H27i), C26B(H26g,H26h,H26i),
 C27A(H27d,H27e,H27f)
6.f Idealised tetrahedral OH refined as rotating group:
 O1(H1), O2(H2), O3(H3)
;
_olex2_submission_special_instructions 'No special instructions were received'

loop_
_space_group_symop_operation_xyz
'x, y, z'
'x+1/2, -y+1/2, -z'
'-x, y+1/2, -z+1/2'
'-x+1/2, -y, z+1/2'

loop_
_atom_site_label
_atom_site_type_symbol
_atom_site_fract_x
_atom_site_fract_y
_atom_site_fract_z
_atom_site_U_iso_or_equiv
_atom_site_adp_type
_atom_site_occupancy
_atom_site_site_symmetry_order
_atom_site_calc_flag
_atom_site_refinement_flags_posn
_atom_site_refinement_flags_adp
O1 O 0.2436(6) 0.60951(11) 0.41290(12) 0.0586(11) Uani 1 1 d . U
H1 H 0.1515 0.6103 0.4298 0.088 Uiso 1 1 calc GR .
C25A C 0.3324(16) 0.1782(3) 0.2032(3) 0.113(3) Uani 1 1 d . U
H25A H 0.2809 0.1704 0.1775 0.136 Uiso 1 1 calc R .
C26A C 0.5620(17) 0.1678(3) 0.2044(3) 0.129(3) Uani 1 1 d . U
H26D H 0.6202 0.1756 0.2290 0.155 Uiso 1 1 calc GR .
H26E H 0.6351 0.1822 0.1841 0.155 Uiso 1 1 calc GR .
H26F H 0.5795 0.1391 0.2007 0.155 Uiso 1 1 calc GR .
C2A C 0.0381(9) 0.58672(16) 0.35921(17) 0.0552(15) Uani 1 1 d . U
H2AA H 0.0812 0.6105 0.3445 0.066 Uiso 1 1 calc R .
H2AB H -0.0945 0.5930 0.3723 0.066 Uiso 1 1 calc R .
C9A C 0.8490(8) 0.43616(16) 0.33544(17) 0.0519(14) Uani 1 1 d . U
H9AA H 0.8524 0.4572 0.3551 0.062 Uiso 1 1 calc R .
H9AB H 0.9503 0.4436 0.3155 0.062 Uiso 1 1 calc R .
C11A C 0.9162(9) 0.39629(15) 0.35326(16) 0.0514(14) Uani 1 1 d . U
H11C H 1.0661 0.3978 0.3599 0.062 Uiso 1 1 calc R .
H11D H 0.8371 0.3922 0.3771 0.062 Uiso 1 1 calc R .
C12A C 0.8808(9) 0.36045(15) 0.32712(16) 0.0479(14) Uani 1 1 d . U
H12C H 0.9770 0.3623 0.3052 0.057 Uiso 1 1 calc R .
H12D H 0.9137 0.3356 0.3411 0.057 Uiso 1 1 calc R .
C28A C 0.0796(14) 0.2355(3) 0.1981(2) 0.104(3) Uani 1 1 d . U
H28A H -0.0102 0.2283 0.2195 0.156 Uiso 1 1 calc GR .
H28B H 0.0312 0.2218 0.1752 0.156 Uiso 1 1 calc GR .
H28C H 0.0740 0.2644 0.1941 0.156 Uiso 1 1 calc GR .
C22B C 1.0402(11) 1.02212(17) 0.33100(16) 0.0562(16) Uani 1 1 d . U
H22D H 1.1609 1.0329 0.3428 0.067 Uiso 1 1 calc R .
C23B C 0.8768(13) 1.04502(19) 0.33064(18) 0.0704(18) Uani 1 1 d . U
H23D H 0.7579 1.0359 0.3171 0.084 Uiso 1 1 calc R .
C24B C 0.8615(16) 1.0853(2) 0.3502(2) 0.100(2) Uani 1 1 d . U
H24D H 1.0048 1.0951 0.3563 0.120 Uiso 1 1 calc R .
C28B C 0.737(3) 1.0796(4) 0.3874(3) 0.187(5) Uani 1 1 d . U
H28D H 0.7453 1.1040 0.4026 0.281 Uiso 1 1 calc GR .
H28E H 0.7959 1.0573 0.4018 0.281 Uiso 1 1 calc GR .
H28F H 0.5907 1.0740 0.3814 0.281 Uiso 1 1 calc GR .
C12B C 1.3239(8) 0.89167(15) 0.33161(15) 0.0447(13) Uani 1 1 d . U
H12E H 1.3597 0.9003 0.3056 0.054 Uiso 1 1 calc R .
H12F H 1.4238 0.9044 0.3493 0.054 Uiso 1 1 calc R .
C11B C 1.3450(9) 0.84658(15) 0.33434(15) 0.0469(13) Uani 1 1 d . U
H11E H 1.4933 0.8393 0.3308 0.056 Uiso 1 1 calc R .
H11F H 1.2643 0.8342 0.3135 0.056 Uiso 1 1 calc R .
C2B C 0.4358(9) 0.70366(15) 0.44512(16) 0.0493(14) Uani 1 1 d . U
H2BA H 0.4964 0.6943 0.4693 0.059 Uiso 1 1 calc R .
H2BB H 0.2974 0.6910 0.4420 0.059 Uiso 1 1 calc R .
C19B C 0.6559(11) 0.79943(16) 0.47148(15) 0.0577(16) Uani 1 1 d . U
H19F H 0.7891 0.8119 0.4719 0.069 Uiso 1 1 calc R .
H19G H 0.5506 0.8078 0.4887 0.069 Uiso 1 1 calc R .
O2 O 0.6086(6) 0.64936(9) 0.41118(11) 0.0480(9) Uani 1 1 d D U
H2 H 0.4930 0.6376 0.4122 0.072 Uiso 1 1 calc DGR .
C23 C 1.1844(10) 0.27984(16) 0.43912(18) 0.0595(16) Uani 1 1 d . U
H23A H 1.3297 0.2820 0.4484 0.071 Uiso 1 1 calc R .
H23B H 1.1553 0.3032 0.4228 0.071 Uiso 1 1 calc R .
C27 C 1.2382(15) 0.2021(2) 0.3580(2) 0.094(3) Uani 1 1 d . U
H27A H 1.3288 0.2007 0.3357 0.141 Uiso 1 1 calc GR .
H27B H 1.0928 0.2051 0.3499 0.141 Uiso 1 1 calc GR .
H27C H 1.2528 0.1775 0.3728 0.141 Uiso 1 1 calc GR .
C26 C 1.5285(11) 0.2341(2) 0.3937(2) 0.081(2) Uani 1 1 d . U
H26A H 1.5478 0.2099 0.4089 0.122 Uiso 1 1 calc GR .
H26B H 1.5697 0.2574 0.4086 0.122 Uiso 1 1 calc GR .
H26C H 1.6150 0.2325 0.3708 0.122 Uiso 1 1 calc GR .
C21 C 1.2435(9) 0.32268(14) 0.51733(17) 0.0515(14) Uani 1 1 d . U
H21A H 1.2900 0.2970 0.5275 0.077 Uiso 1 1 calc GR .
H21B H 1.2286 0.3418 0.5381 0.077 Uiso 1 1 calc GR .
H21C H 1.3467 0.3326 0.4991 0.077 Uiso 1 1 calc GR .
C16 C 0.7545(8) 0.34828(14) 0.45493(16) 0.0450(13) Uani 1 1 d . U
H16A H 0.6719 0.3276 0.4683 0.054 Uiso 1 1 calc R .
H16B H 0.7783 0.3393 0.4285 0.054 Uiso 1 1 calc R .
C15 C 0.6362(8) 0.38851(14) 0.45516(15) 0.0427(12) Uani 1 1 d . U
H15A H 0.5862 0.3955 0.4294 0.051 Uiso 1 1 calc R .
H15B H 0.5158 0.3877 0.4727 0.051 Uiso 1 1 calc R .
O3 O 0.8984(6) 0.61665(10) 0.45721(11) 0.0520(10) Uani 1 1 d D U
H3 H 0.8024 0.6250 0.4431 0.078 Uiso 1 1 calc DGR .
C2 C 0.9976(9) 0.59651(15) 0.51938(16) 0.0503(14) Uani 1 1 d . U
H2A H 0.9570 0.5978 0.5464 0.060 Uiso 1 1 calc R .
H2B H 1.1243 0.6130 0.5160 0.060 Uiso 1 1 calc R .
C1 C 1.0465(8) 0.55346(13) 0.50874(15) 0.0420(13) Uani 1 1 d . U
H1A H 1.1571 0.5434 0.5258 0.050 Uiso 1 1 calc R .
H1B H 1.1021 0.5529 0.4825 0.050 Uiso 1 1 calc R .
C3A C 0.2031(9) 0.57670(15) 0.38801(16) 0.0479(14) Uani 1 1 d . U
H3AA H 0.1553 0.5534 0.4034 0.057 Uiso 1 1 calc R .
C4A C 0.4077(8) 0.56609(15) 0.36865(15) 0.0448(13) Uani 1 1 d . U
H4AA H 0.4602 0.5895 0.3545 0.054 Uiso 1 1 calc R .
H4AB H 0.5128 0.5589 0.3881 0.054 Uiso 1 1 calc R .
C5A C 0.3787(9) 0.53150(15) 0.34163(14) 0.0428(13) Uani 1 1 d . U
C6A C 0.5020(8) 0.49907(15) 0.34420(14) 0.0399(12) Uani 1 1 d . U
H6A H 0.6090 0.4999 0.3628 0.048 Uiso 1 1 calc R .
C7A C 0.4886(8) 0.46297(15) 0.32153(14) 0.0425(13) Uani 1 1 d . U
H7AA H 0.3637 0.4591 0.3075 0.051 Uiso 1 1 calc R .
C8A C 0.6344(8) 0.43461(15) 0.31841(14) 0.0413(12) Uani 1 1 d . U
C14A C 0.6069(8) 0.39864(14) 0.29310(14) 0.0395(12) Uani 1 1 d . U
H14A H 0.7130 0.4016 0.2725 0.047 Uiso 1 1 calc R .
C13A C 0.6577(8) 0.35842(14) 0.31275(14) 0.0396(12) Uani 1 1 d . U
C17A C 0.6123(8) 0.32994(15) 0.27913(14) 0.0450(13) Uani 1 1 d . U
H17A H 0.7252 0.3344 0.2600 0.054 Uiso 1 1 calc R .
C20A C 0.5974(10) 0.28435(15) 0.28525(16) 0.0520(14) Uani 1 1 d . U
H20A H 0.4866 0.2791 0.3046 0.062 Uiso 1 1 calc R .
C22A C 0.5324(10) 0.26475(17) 0.24848(17) 0.0578(16) Uani 1 1 d . U
H22C H 0.6169 0.2698 0.2269 0.069 Uiso 1 1 calc R .
C23A C 0.3710(11) 0.24146(18) 0.24359(18) 0.0637(17) Uani 1 1 d . U
H23C H 0.2899 0.2355 0.2654 0.076 Uiso 1 1 calc R .
C24A C 0.3012(11) 0.22319(19) 0.2066(2) 0.0726(19) Uani 1 1 d . U
H24C H 0.3896 0.2355 0.1864 0.087 Uiso 1 1 calc R .
C1A C 0.0052(10) 0.55103(18) 0.3321(2) 0.0627(17) Uani 1 1 d . U
H1AA H -0.0599 0.5288 0.3463 0.075 Uiso 1 1 calc R .
H1AB H -0.0921 0.5590 0.3116 0.075 Uiso 1 1 calc R .
C10A C 0.2058(9) 0.53659(15) 0.31450(17) 0.0508(14) Uani 1 1 d . U
C21A C 0.8017(11) 0.26649(17) 0.2997(2) 0.0706(19) Uani 1 1 d . U
H21D H 0.7883 0.2374 0.3013 0.106 Uiso 1 1 calc GR .
H21E H 0.8328 0.2772 0.3249 0.106 Uiso 1 1 calc GR .
H21F H 0.9150 0.2734 0.2823 0.106 Uiso 1 1 calc GR .
C16A C 0.4089(9) 0.34707(16) 0.26177(15) 0.0489(14) Uani 1 1 d . U
H16C H 0.4104 0.3442 0.2338 0.059 Uiso 1 1 calc R .
H16D H 0.2859 0.3327 0.2719 0.059 Uiso 1 1 calc R .
C15A C 0.3998(9) 0.39154(15) 0.27289(15) 0.0461(13) Uani 1 1 d . U
H15C H 0.3872 0.4087 0.2502 0.055 Uiso 1 1 calc R .
H15D H 0.2806 0.3969 0.2900 0.055 Uiso 1 1 calc R .
C18A C 0.5047(9) 0.35009(16) 0.34544(14) 0.0438(13) Uani 1 1 d . U
H18D H 0.5521 0.3267 0.3598 0.066 Uiso 1 1 calc GR .
H18E H 0.3655 0.3449 0.3351 0.066 Uiso 1 1 calc GR .
H18F H 0.4992 0.3733 0.3623 0.066 Uiso 1 1 calc GR .
C19A C 0.2264(13) 0.53034(17) 0.27788(19) 0.074(2) Uani 1 1 d . U
H19D H 0.3572 0.5222 0.2679 0.088 Uiso 1 1 calc R .
H19E H 0.1106 0.5340 0.2614 0.088 Uiso 1 1 calc R .
C3B C 0.5762(8) 0.69145(14) 0.41264(15) 0.0423(12) Uani 1 1 d . U
H3B H 0.5125 0.7005 0.3882 0.051 Uiso 1 1 calc R .
C4B C 0.7892(8) 0.71053(14) 0.41697(15) 0.0413(12) Uani 1 1 d . U
H4BA H 0.8774 0.7032 0.3950 0.050 Uiso 1 1 calc R .
H4BB H 0.8569 0.7002 0.4402 0.050 Uiso 1 1 calc R .
C5B C 0.7737(8) 0.75579(14) 0.41944(14) 0.0381(12) Uani 1 1 d . U
C6B C 0.9006(8) 0.77889(15) 0.39874(14) 0.0415(12) Uani 1 1 d . U
H6B H 1.0020 0.7655 0.3838 0.050 Uiso 1 1 calc R .
C7B C 0.9004(8) 0.82252(14) 0.39666(13) 0.0395(12) Uani 1 1 d . U
H7BA H 0.7786 0.8360 0.4051 0.047 Uiso 1 1 calc R .
C8B C 1.0588(8) 0.84504(14) 0.38376(13) 0.0371(12) Uani 1 1 d . U
C14B C 1.0488(7) 0.88955(14) 0.38157(12) 0.0341(11) Uani 1 1 d . U
H14B H 1.1623 0.8995 0.3985 0.041 Uiso 1 1 calc R .
C13B C 1.1013(8) 0.90574(14) 0.34123(13) 0.0371(12) Uani 1 1 d . U
C17B C 1.0727(8) 0.95085(14) 0.34868(13) 0.0390(12) Uani 1 1 d . U
H17B H 1.1931 0.9594 0.3648 0.047 Uiso 1 1 calc R .
C20B C 1.0622(9) 0.98056(15) 0.31501(15) 0.0471(14) Uani 1 1 d . U
H20B H 0.9336 0.9745 0.3000 0.057 Uiso 1 1 calc R .
C9B C 1.2689(8) 0.82969(15) 0.37209(14) 0.0422(12) Uani 1 1 d . U
H9BA H 1.2624 0.8003 0.3702 0.051 Uiso 1 1 calc R .
H9BB H 1.3715 0.8364 0.3921 0.051 Uiso 1 1 calc R .
C15B C 0.8542(9) 0.91197(15) 0.39314(14) 0.0430(13) Uani 1 1 d . U
H15E H 0.8463 0.9147 0.4211 0.052 Uiso 1 1 calc R .
H15F H 0.7274 0.8981 0.3840 0.052 Uiso 1 1 calc R .
C16B C 0.8767(9) 0.95308(15) 0.37411(14) 0.0451(13) Uani 1 1 d . U
H16E H 0.8932 0.9742 0.3935 0.054 Uiso 1 1 calc R .
H16F H 0.7517 0.9592 0.3587 0.054 Uiso 1 1 calc R .
C1B C 0.4102(9) 0.74882(15) 0.44632(17) 0.0532(15) Uani 1 1 d . U
H1BA H 0.3293 0.7576 0.4239 0.064 Uiso 1 1 calc R .
H1BB H 0.3302 0.7562 0.4693 0.064 Uiso 1 1 calc R .
C10B C 0.6168(9) 0.77009(14) 0.44675(13) 0.0411(12) Uani 1 1 d . U
C18B C 0.9439(8) 0.89078(16) 0.31153(13) 0.0434(13) Uani 1 1 d . U
H18G H 0.8073 0.9028 0.3164 0.065 Uiso 1 1 calc GR .
H18H H 0.9324 0.8617 0.3132 0.065 Uiso 1 1 calc GR .
H18I H 0.9919 0.8983 0.2861 0.065 Uiso 1 1 calc GR .
C21B C 1.2467(12) 0.97889(18) 0.28829(18) 0.0688(19) Uani 1 1 d . U
H21G H 1.2349 1.0003 0.2695 0.103 Uiso 1 1 calc GR .
H21H H 1.2486 0.9531 0.2753 0.103 Uiso 1 1 calc GR .
H21I H 1.3761 0.9822 0.3027 0.103 Uiso 1 1 calc GR .
C3 C 0.8228(8) 0.61326(14) 0.49523(15) 0.0435(13) Uani 1 1 d . U
H3A H 0.7858 0.6404 0.5048 0.052 Uiso 1 1 calc R .
C4 C 0.6307(8) 0.58693(13) 0.49708(15) 0.0416(12) Uani 1 1 d . U
H4A H 0.5265 0.5967 0.4786 0.050 Uiso 1 1 calc R .
H4B H 0.5683 0.5890 0.5227 0.050 Uiso 1 1 calc R .
C5 C 0.6790(8) 0.54335(14) 0.48871(14) 0.0373(12) Uani 1 1 d . U
C6 C 0.5721(9) 0.52370(15) 0.46304(15) 0.0439(13) Uani 1 1 d . U
H6 H 0.4677 0.5379 0.4496 0.053 Uiso 1 1 calc R .
C7 C 0.6018(9) 0.48053(14) 0.45328(15) 0.0440(13) Uani 1 1 d . U
H7A H 0.6735 0.4784 0.4285 0.053 Uiso 1 1 calc R .
H7B H 0.4637 0.4676 0.4509 0.053 Uiso 1 1 calc R .
C8 C 0.7291(8) 0.45884(13) 0.48324(14) 0.0355(11) Uani 1 1 d . U
H8 H 0.6405 0.4549 0.5063 0.043 Uiso 1 1 calc R .
C14 C 0.8020(8) 0.41796(13) 0.46889(14) 0.0374(12) Uani 1 1 d . U
H14 H 0.8957 0.4232 0.4468 0.045 Uiso 1 1 calc R .
C13 C 0.9316(8) 0.39414(13) 0.49777(13) 0.0353(11) Uani 1 1 d . U
C17 C 0.9655(8) 0.35468(13) 0.47531(14) 0.0395(12) Uani 1 1 d . U
H17 H 1.0731 0.3600 0.4554 0.047 Uiso 1 1 calc R .
C20 C 1.0348(9) 0.31744(13) 0.49757(16) 0.0458(13) Uani 1 1 d . U
H20 H 0.9284 0.3129 0.5179 0.055 Uiso 1 1 calc R .
C22 C 1.0362(9) 0.27984(15) 0.47252(18) 0.0538(15) Uani 1 1 d . U
H22A H 1.0707 0.2567 0.4888 0.065 Uiso 1 1 calc R .
H22B H 0.8931 0.2756 0.4627 0.065 Uiso 1 1 calc R .
C24 C 1.1603(10) 0.24160(16) 0.41594(18) 0.0593(16) Uani 1 1 d . U
H24A H 1.1854 0.2186 0.4329 0.071 Uiso 1 1 calc R .
H24B H 1.0142 0.2399 0.4070 0.071 Uiso 1 1 calc R .
C25 C 1.3009(11) 0.23785(19) 0.38246(18) 0.0656(18) Uani 1 1 d . U
H25 H 1.2853 0.2625 0.3667 0.079 Uiso 1 1 calc R .
C10 C 0.8578(8) 0.52528(13) 0.51104(13) 0.0358(11) Uani 1 1 d . U
C19 C 0.7879(11) 0.52038(16) 0.55260(15) 0.0549(16) Uani 1 1 d . U
H19A H 0.7288 0.5456 0.5617 0.082 Uiso 1 1 calc GR .
H19B H 0.9082 0.5131 0.5683 0.082 Uiso 1 1 calc GR .
H19C H 0.6821 0.4994 0.5542 0.082 Uiso 1 1 calc GR .
C9 C 0.9188(8) 0.48393(13) 0.49405(13) 0.0343(11) Uani 1 1 d . U
H9 H 0.9938 0.4897 0.4698 0.041 Uiso 1 1 calc R .
C11 C 1.0753(9) 0.46104(14) 0.51926(14) 0.0436(13) Uani 1 1 d . U
H11A H 1.2063 0.4766 0.5208 0.052 Uiso 1 1 calc R .
H11B H 1.0172 0.4590 0.5452 0.052 Uiso 1 1 calc R .
C12 C 1.1264(8) 0.41897(13) 0.50498(15) 0.0410(12) Uani 1 1 d . U
H12A H 1.2075 0.4210 0.4812 0.049 Uiso 1 1 calc R .
H12B H 1.2145 0.4053 0.5240 0.049 Uiso 1 1 calc R .
C18 C 0.8114(9) 0.38608(15) 0.53430(14) 0.0465(13) Uani 1 1 d . U
H18A H 0.9001 0.3712 0.5520 0.070 Uiso 1 1 calc GR .
H18B H 0.6863 0.3704 0.5285 0.070 Uiso 1 1 calc GR .
H18C H 0.7704 0.4115 0.5459 0.070 Uiso 1 1 calc GR .
C25B C 0.7480(18) 1.1162(3) 0.3282(3) 0.123(3) Uani 1 1 d . U
H25B H 0.7355 1.1403 0.3447 0.147 Uiso 1 1 calc R .
C27B C 0.539(2) 1.1061(4) 0.3151(4) 0.187(5) Uani 1 1 d . U
H27G H 0.4715 1.1301 0.3049 0.224 Uiso 1 1 calc GR .
H27H H 0.4570 1.0957 0.3363 0.224 Uiso 1 1 calc GR .
H27I H 0.5483 1.0858 0.2951 0.224 Uiso 1 1 calc GR .
C26B C 0.893(2) 1.1271(3) 0.2951(3) 0.171(5) Uani 1 1 d . U
H26G H 0.9030 1.1045 0.2775 0.205 Uiso 1 1 calc GR .
H26H H 1.0326 1.1333 0.3050 0.205 Uiso 1 1 calc GR .
H26I H 0.8376 1.1503 0.2817 0.205 Uiso 1 1 calc GR .
C27A C 0.204(2) 0.1563(3) 0.2309(3) 0.157(4) Uani 1 1 d . U
H27D H 0.2310 0.1276 0.2287 0.235 Uiso 1 1 calc GR .
H27E H 0.0558 0.1615 0.2259 0.235 Uiso 1 1 calc GR .
H27F H 0.2386 0.1652 0.2566 0.235 Uiso 1 1 calc GR .

loop_
_atom_site_aniso_label
_atom_site_aniso_U_11
_atom_site_aniso_U_22
_atom_site_aniso_U_33
_atom_site_aniso_U_23
_atom_site_aniso_U_13
_atom_site_aniso_U_12
O1 0.042(2) 0.054(2) 0.079(3) -0.023(2) 0.015(2) -0.012(2)
C25A 0.105(5) 0.100(5) 0.133(5) -0.011(4) -0.001(5) 0.001(4)
C26A 0.122(6) 0.098(6) 0.168(8) -0.037(6) -0.020(6) 0.023(6)
C2A 0.038(3) 0.040(3) 0.088(4) -0.015(3) 0.001(3) -0.001(3)
C9A 0.034(3) 0.048(3) 0.074(4) -0.004(3) 0.005(3) 0.001(3)
C11A 0.033(3) 0.048(3) 0.074(4) -0.001(3) -0.003(3) 0.003(3)
C12A 0.041(3) 0.038(3) 0.065(3) 0.005(2) 0.008(3) 0.006(3)
C28A 0.098(6) 0.127(6) 0.087(5) -0.030(5) -0.005(5) 0.016(5)
C22B 0.059(4) 0.045(3) 0.065(4) 0.013(3) -0.003(3) -0.009(3)
C23B 0.073(5) 0.061(4) 0.077(4) 0.006(3) 0.000(4) 0.008(4)
C24B 0.114(6) 0.065(4) 0.121(5) 0.007(4) 0.021(5) 0.027(4)
C28B 0.268(12) 0.132(8) 0.162(8) -0.006(7) 0.086(9) 0.032(8)
C12B 0.036(3) 0.045(3) 0.053(3) 0.006(2) 0.002(3) -0.004(3)
C11B 0.038(3) 0.046(3) 0.057(3) 0.007(2) 0.007(3) -0.001(3)
C2B 0.041(3) 0.042(3) 0.065(3) 0.010(3) 0.011(3) 0.002(3)
C19B 0.083(5) 0.041(3) 0.049(3) 0.003(3) 0.011(3) 0.008(3)
O2 0.046(2) 0.0329(19) 0.065(2) -0.0006(16) 0.002(2) -0.0104(17)
C23 0.053(4) 0.038(3) 0.088(4) -0.014(3) 0.009(4) -0.003(3)
C27 0.109(7) 0.073(5) 0.101(5) -0.035(4) -0.015(5) 0.014(5)
C26 0.052(4) 0.111(6) 0.081(5) -0.030(4) 0.007(4) 0.012(4)
C21 0.053(4) 0.027(3) 0.075(4) 0.005(2) 0.001(3) 0.007(3)
C16 0.038(3) 0.030(3) 0.067(3) -0.004(2) 0.004(3) 0.000(2)
C15 0.037(3) 0.031(3) 0.060(3) -0.004(2) -0.001(3) 0.002(2)
O3 0.041(2) 0.040(2) 0.075(3) 0.0133(18) 0.013(2) 0.0081(19)
C2 0.048(3) 0.030(3) 0.073(4) -0.005(2) -0.006(3) 0.006(3)
C1 0.037(3) 0.026(2) 0.064(3) -0.002(2) -0.004(3) 0.006(2)
C3A 0.042(3) 0.037(3) 0.065(3) -0.008(3) 0.010(3) -0.012(3)
C4A 0.036(3) 0.037(3) 0.062(3) -0.002(2) 0.003(3) -0.004(3)
C5A 0.039(3) 0.038(3) 0.051(3) -0.001(2) 0.009(3) -0.007(3)
C6A 0.026(3) 0.041(3) 0.053(3) 0.001(2) 0.002(2) -0.003(2)
C7A 0.034(3) 0.040(3) 0.054(3) 0.004(2) 0.005(2) 0.000(3)
C8A 0.035(3) 0.040(3) 0.049(3) 0.005(2) 0.008(2) 0.002(3)
C14A 0.034(3) 0.040(3) 0.045(3) 0.004(2) 0.012(2) 0.004(2)
C13A 0.033(3) 0.039(3) 0.047(3) 0.002(2) 0.006(2) 0.005(2)
C17A 0.037(3) 0.041(3) 0.057(3) 0.000(2) 0.012(3) 0.002(3)
C20A 0.053(4) 0.041(3) 0.061(3) -0.002(3) 0.016(3) 0.012(3)
C22A 0.058(4) 0.043(3) 0.072(4) -0.007(3) 0.019(3) 0.008(3)
C23A 0.059(4) 0.059(4) 0.074(4) -0.002(3) 0.019(4) 0.000(4)
C24A 0.065(5) 0.062(4) 0.090(5) -0.023(4) 0.016(4) -0.008(4)
C1A 0.043(4) 0.050(3) 0.096(5) -0.013(3) -0.016(3) 0.002(3)
C10A 0.054(4) 0.035(3) 0.063(4) 0.002(3) -0.012(3) -0.002(3)
C21A 0.078(5) 0.042(3) 0.092(5) 0.001(3) -0.001(4) 0.019(3)
C16A 0.044(3) 0.053(3) 0.050(3) -0.008(2) 0.009(3) 0.005(3)
C15A 0.043(3) 0.043(3) 0.052(3) -0.001(2) 0.003(3) 0.003(3)
C18A 0.043(3) 0.044(3) 0.045(3) -0.003(2) 0.008(3) 0.003(3)
C19A 0.092(5) 0.055(4) 0.075(5) 0.001(3) -0.018(4) 0.020(4)
C3B 0.044(3) 0.036(3) 0.047(3) 0.006(2) -0.003(3) -0.006(3)
C4B 0.035(3) 0.036(3) 0.052(3) -0.001(2) -0.002(3) 0.001(2)
C5B 0.033(3) 0.034(3) 0.047(3) 0.002(2) 0.000(2) -0.006(2)
C6B 0.031(3) 0.042(3) 0.052(3) 0.001(2) 0.001(3) -0.008(3)
C7B 0.035(3) 0.041(3) 0.043(3) 0.002(2) 0.001(2) -0.004(3)
C8B 0.034(3) 0.040(3) 0.037(3) 0.001(2) -0.002(2) -0.009(2)
C14B 0.028(3) 0.037(3) 0.037(2) 0.002(2) -0.005(2) -0.007(2)
C13B 0.034(3) 0.039(3) 0.038(3) 0.005(2) -0.002(2) -0.007(2)
C17B 0.039(3) 0.038(3) 0.040(3) 0.001(2) 0.000(2) -0.005(2)
C20B 0.053(4) 0.037(3) 0.051(3) 0.007(2) 0.006(3) 0.002(3)
C9B 0.036(3) 0.041(3) 0.050(3) 0.007(2) 0.002(3) -0.002(2)
C15B 0.040(3) 0.045(3) 0.044(3) 0.008(2) 0.002(2) -0.006(3)
C16B 0.046(3) 0.042(3) 0.048(3) 0.002(2) 0.001(3) 0.003(3)
C1B 0.045(3) 0.044(3) 0.071(4) 0.014(3) 0.016(3) 0.010(3)
C10B 0.049(3) 0.035(3) 0.040(3) 0.011(2) 0.003(3) 0.010(3)
C18B 0.039(3) 0.052(3) 0.039(3) 0.001(2) -0.005(2) -0.008(3)
C21B 0.083(5) 0.051(4) 0.072(4) 0.021(3) 0.023(4) 0.003(4)
C3 0.043(3) 0.023(2) 0.064(3) 0.002(2) 0.003(3) 0.007(2)
C4 0.036(3) 0.030(3) 0.059(3) 0.002(2) 0.008(3) 0.009(2)
C5 0.035(3) 0.029(2) 0.048(3) 0.001(2) 0.008(2) 0.005(2)
C6 0.038(3) 0.038(3) 0.056(3) 0.008(2) 0.000(3) 0.012(3)
C7 0.039(3) 0.035(3) 0.058(3) -0.002(2) -0.008(3) 0.003(2)
C8 0.033(3) 0.026(2) 0.048(3) -0.001(2) 0.007(2) 0.003(2)
C14 0.034(3) 0.031(3) 0.046(3) -0.002(2) 0.004(2) 0.003(2)
C13 0.033(3) 0.024(2) 0.049(3) -0.003(2) 0.007(2) 0.006(2)
C17 0.036(3) 0.026(2) 0.057(3) -0.003(2) 0.010(3) -0.003(2)
C20 0.044(3) 0.024(2) 0.069(3) 0.004(2) 0.008(3) 0.002(2)
C22 0.041(3) 0.027(3) 0.093(4) -0.003(3) 0.004(3) -0.002(2)
C24 0.049(4) 0.046(3) 0.083(4) -0.004(3) -0.004(3) -0.002(3)
C25 0.075(5) 0.057(4) 0.065(4) -0.011(3) 0.000(4) 0.003(4)
C10 0.039(3) 0.028(2) 0.040(3) -0.0003(19) 0.002(2) 0.008(2)
C19 0.070(4) 0.042(3) 0.052(3) -0.003(2) 0.011(3) 0.020(3)
C9 0.037(3) 0.025(2) 0.040(3) -0.0012(19) 0.004(2) 0.005(2)
C11 0.045(3) 0.031(3) 0.055(3) -0.003(2) -0.005(3) 0.009(3)
C12 0.036(3) 0.024(2) 0.063(3) 0.000(2) 0.000(3) 0.005(2)
C18 0.049(3) 0.035(3) 0.055(3) 0.003(2) 0.004(3) 0.007(3)
C25B 0.120(5) 0.101(4) 0.148(5) 0.008(4) -0.001(4) 0.021(4)
C27B 0.152(8) 0.164(9) 0.245(11) 0.004(8) -0.030(8) 0.044(8)
C26B 0.213(10) 0.152(8) 0.149(7) 0.045(7) -0.014(7) -0.017(8)
C27A 0.170(8) 0.128(7) 0.171(8) 0.017(6) -0.029(7) -0.023(7)

loop_
_atom_type_symbol
_atom_type_description
_atom_type_scat_dispersion_real
_atom_type_scat_dispersion_imag
_atom_type_scat_source
C C 0.0033 0.0016 'International Tables Vol C Tables 4.2.6.8 and 6.1.1.4'
H H 0.0000 0.0000 'International Tables Vol C Tables 4.2.6.8 and 6.1.1.4'
O O 0.0106 0.0060 'International Tables Vol C Tables 4.2.6.8 and 6.1.1.4'

loop_
_geom_angle_atom_site_label_1
_geom_angle_atom_site_label_2
_geom_angle_atom_site_label_3
_geom_angle
C3A O1 H1 109.5
C26A C25A H25A 106.6
C26A C25A C24A 110.6(8)
C24A C25A H25A 106.6
C27A C25A H25A 106.6
C27A C25A C26A 114.4(10)
C27A C25A C24A 111.5(9)
C25A C26A H26D 109.5
C25A C26A H26E 109.5
C25A C26A H26F 109.5
H26D C26A H26E 109.5
H26D C26A H26F 109.5
H26E C26A H26F 109.5
H2AA C2A H2AB 108.2
C3A C2A H2AA 109.7
C3A C2A H2AB 109.7
C3A C2A C1A 109.9(4)
C1A C2A H2AA 109.7
C1A C2A H2AB 109.7
H9AA C9A H9AB 107.8
C11A C9A H9AA 109.0
C11A C9A H9AB 109.0
C8A C9A H9AA 109.0
C8A C9A H9AB 109.0
C8A C9A C11A 112.9(5)
C9A C11A H11C 108.9
C9A C11A H11D 108.9
H11C C11A H11D 107.7
C12A C11A C9A 113.2(5)
C12A C11A H11C 108.9
C12A C11A H11D 108.9
C11A C12A H12C 109.2
C11A C12A H12D 109.2
H12C C12A H12D 107.9
C13A C12A C11A 112.0(4)
C13A C12A H12C 109.2
C13A C12A H12D 109.2
H28A C28A H28B 109.5
H28A C28A H28C 109.5
H28B C28A H28C 109.5
C24A C28A H28A 109.5
C24A C28A H28B 109.5
C24A C28A H28C 109.5
C23B C22B H22D 115.9
C23B C22B C20B 128.1(6)
C20B C22B H22D 115.9
C22B C23B H23D 117.5
C22B C23B C24B 125.0(7)
C24B C23B H23D 117.5
C23B C24B H24D 109.4
C23B C24B C28B 108.0(7)
C28B C24B H24D 109.4
C25B C24B C23B 114.4(8)
C25B C24B H24D 109.4
C25B C24B C28B 106.0(9)
C24B C28B H28D 109.5
C24B C28B H28E 109.5
C24B C28B H28F 109.5
H28D C28B H28E 109.5
H28D C28B H28F 109.5
H28E C28B H28F 109.5
H12E C12B H12F 107.9
C11B C12B H12E 109.2
C11B C12B H12F 109.2
C11B C12B C13B 111.9(4)
C13B C12B H12E 109.2
C13B C12B H12F 109.2
C12B C11B H11E 108.9
C12B C11B H11F 108.9
C12B C11B C9B 113.3(4)
H11E C11B H11F 107.7
C9B C11B H11E 108.9
C9B C11B H11F 108.9
H2BA C2B H2BB 108.1
C3B C2B H2BA 109.5
C3B C2B H2BB 109.5
C3B C2B C1B 110.8(4)
C1B C2B H2BA 109.5
C1B C2B H2BB 109.5
H19F C19B H19G 120.0
C10B C19B H19F 120.0
C10B C19B H19G 120.0
C3B O2 H2 109.5
H23A C23 H23B 108.1
C22 C23 H23A 109.5
C22 C23 H23B 109.5
C22 C23 C24 110.7(5)
C24 C23 H23A 109.5
C24 C23 H23B 109.5
H27A C27 H27B 109.5
H27A C27 H27C 109.5
H27B C27 H27C 109.5
C25 C27 H27A 109.5
C25 C27 H27B 109.5
C25 C27 H27C 109.5
H26A C26 H26B 109.5
H26A C26 H26C 109.5
H26B C26 H26C 109.5
C25 C26 H26A 109.5
C25 C26 H26B 109.5
C25 C26 H26C 109.5
H21A C21 H21B 109.5
H21A C21 H21C 109.5
H21B C21 H21C 109.5
C20 C21 H21A 109.5
C20 C21 H21B 109.5
C20 C21 H21C 109.5
H16A C16 H16B 108.5
C15 C16 H16A 110.2
C15 C16 H16B 110.2
C17 C16 H16A 110.2
C17 C16 H16B 110.2
C17 C16 C15 107.8(4)
C16 C15 H15A 111.2
C16 C15 H15B 111.2
H15A C15 H15B 109.1
C14 C15 C16 102.9(4)
C14 C15 H15A 111.2
C14 C15 H15B 111.2
C3 O3 H3 109.5
H2A C2 H2B 108.0
C1 C2 H2A 109.3
C1 C2 H2B 109.3
C3 C2 H2A 109.3
C3 C2 H2B 109.3
C3 C2 C1 111.4(4)
C2 C1 H1A 108.7
C2 C1 H1B 108.7
C2 C1 C10 114.0(4)
H1A C1 H1B 107.6
C10 C1 H1A 108.7
C10 C1 H1B 108.7
O1 C3A C2A 111.7(4)
O1 C3A H3AA 109.0
O1 C3A C4A 107.4(4)
C2A C3A H3AA 109.0
C2A C3A C4A 110.9(4)
C4A C3A H3AA 109.0
C3A C4A H4AA 109.5
C3A C4A H4AB 109.5
H4AA C4A H4AB 108.1
C5A C4A C3A 110.9(4)
C5A C4A H4AA 109.5
C5A C4A H4AB 109.5
C6A C5A C4A 120.3(5)
C6A C5A C10A 125.3(5)
C10A C5A C4A 114.4(5)
C5A C6A H6A 116.5
C5A C6A C7A 127.0(5)
C7A C6A H6A 116.5
C6A C7A H7AA 116.7
C8A C7A C6A 126.6(5)
C8A C7A H7AA 116.7
C9A C8A C14A 111.7(4)
C7A C8A C9A 125.6(5)
C7A C8A C14A 122.3(5)
C8A C14A H14A 105.6
C8A C14A C13A 114.0(4)
C8A C14A C15A 120.1(4)
C13A C14A H14A 105.6
C15A C14A H14A 105.6
C15A C14A C13A 104.8(4)
C12A C13A C14A 107.9(4)
C12A C13A C17A 117.4(4)
C12A C13A C18A 111.0(4)
C17A C13A C14A 98.9(4)
C18A C13A C14A 111.0(4)
C18A C13A C17A 110.0(4)
C13A C17A H17A 106.7
C13A C17A C16A 103.4(4)
C20A C17A C13A 120.9(4)
C20A C17A H17A 106.7
C20A C17A C16A 111.6(5)
C16A C17A H17A 106.7
C17A C20A H20A 108.2
C22A C20A C17A 109.1(4)
C22A C20A H20A 108.2
C22A C20A C21A 110.6(5)
C21A C20A C17A 112.4(5)
C21A C20A H20A 108.2
C20A C22A H22C 116.9
C23A C22A C20A 126.2(6)
C23A C22A H22C 116.9
C22A C23A H23C 116.9
C22A C23A C24A 126.2(6)
C24A C23A H23C 116.9
C25A C24A H24C 106.2
C28A C24A C25A 112.2(7)
C28A C24A C23A 109.8(6)
C28A C24A H24C 106.2
C23A C24A C25A 115.4(7)
C23A C24A H24C 106.2
C2A C1A H1AA 109.0
C2A C1A H1AB 109.0
H1AA C1A H1AB 107.8
C10A C1A C2A 112.8(5)
C10A C1A H1AA 109.0
C10A C1A H1AB 109.0
C5A C10A C1A 114.3(5)
C19A C10A C5A 122.9(6)
C19A C10A C1A 122.7(6)
C20A C21A H21D 109.5
C20A C21A H21E 109.5
C20A C21A H21F 109.5
H21D C21A H21E 109.5
H21D C21A H21F 109.5
H21E C21A H21F 109.5
C17A C16A H16C 110.4
C17A C16A H16D 110.4
H16C C16A H16D 108.6
C15A C16A C17A 106.8(4)
C15A C16A H16C 110.4
C15A C16A H16D 110.4
C14A C15A C16A 103.7(4)
C14A C15A H15C 111.0
C14A C15A H15D 111.0
C16A C15A H15C 111.0
C16A C15A H15D 111.0
H15C C15A H15D 109.0
C13A C18A H18D 109.5
C13A C18A H18E 109.5
C13A C18A H18F 109.5
H18D C18A H18E 109.5
H18D C18A H18F 109.5
H18E C18A H18F 109.5
C10A C19A H19D 120.0
C10A C19A H19E 120.0
H19D C19A H19E 120.0
C2B C3B H3B 109.1
C2B C3B C4B 110.2(4)
O2 C3B C2B 112.4(4)
O2 C3B H3B 109.1
O2 C3B C4B 106.9(4)
C4B C3B H3B 109.1
C3B C4B H4BA 109.3
C3B C4B H4BB 109.3
C3B C4B C5B 111.6(4)
H4BA C4B H4BB 108.0
C5B C4B H4BA 109.3
C5B C4B H4BB 109.3
C6B C5B C4B 120.4(5)
C6B C5B C10B 125.6(5)
C10B C5B C4B 114.0(4)
C5B C6B H6B 116.4
C5B C6B C7B 127.2(5)
C7B C6B H6B 116.4
C6B C7B H7BA 117.4
C8B C7B C6B 125.3(5)
C8B C7B H7BA 117.4
C7B C8B C14B 123.1(5)
C7B C8B C9B 125.3(5)
C14B C8B C9B 111.5(4)
C8B C14B H14B 105.8
C8B C14B C13B 112.6(4)
C8B C14B C15B 121.1(4)
C13B C14B H14B 105.8
C15B C14B H14B 105.8
C15B C14B C13B 104.5(4)
C12B C13B C14B 107.1(4)
C12B C13B C17B 116.5(4)
C17B C13B C14B 99.2(4)
C18B C13B C12B 111.0(4)
C18B C13B C14B 111.5(4)
C18B C13B C17B 110.9(4)
C13B C17B H17B 106.5
C13B C17B C20B 120.2(4)
C20B C17B H17B 106.5
C16B C17B C13B 104.0(4)
C16B C17B H17B 106.5
C16B C17B C20B 112.2(4)
C22B C20B C17B 108.1(4)
C22B C20B H20B 108.0
C22B C20B C21B 109.9(5)
C17B C20B H20B 108.0
C21B C20B C17B 114.8(5)
C21B C20B H20B 108.0
C11B C9B H9BA 108.9
C11B C9B H9BB 108.9
C8B C9B C11B 113.5(4)
C8B C9B H9BA 108.9
C8B C9B H9BB 108.9
H9BA C9B H9BB 107.7
C14B C15B H15E 110.9
C14B C15B H15F 110.9
C14B C15B C16B 104.5(4)
H15E C15B H15F 108.9
C16B C15B H15E 110.9
C16B C15B H15F 110.9
C17B C16B H16E 110.4
C17B C16B H16F 110.4
C15B C16B C17B 106.6(4)
C15B C16B H16E 110.4
C15B C16B H16F 110.4
H16E C16B H16F 108.6
C2B C1B H1BA 109.2
C2B C1B H1BB 109.2
H1BA C1B H1BB 107.9
C10B C1B C2B 112.1(4)
C10B C1B H1BA 109.2
C10B C1B H1BB 109.2
C19B C10B C5B 122.5(5)
C19B C10B C1B 121.3(5)
C5B C10B C1B 116.1(4)
C13B C18B H18G 109.5
C13B C18B H18H 109.5
C13B C18B H18I 109.5
H18G C18B H18H 109.5
H18G C18B H18I 109.5
H18H C18B H18I 109.5
C20B C21B H21G 109.5
C20B C21B H21H 109.5
C20B C21B H21I 109.5
H21G C21B H21H 109.5
H21G C21B H21I 109.5
H21H C21B H21I 109.5
O3 C3 C2 107.8(4)
O3 C3 H3A 108.9
O3 C3 C4 111.2(4)
C2 C3 H3A 108.9
C2 C3 C4 111.1(4)
C4 C3 H3A 108.9
C3 C4 H4A 109.1
C3 C4 H4B 109.1
C3 C4 C5 112.7(4)
H4A C4 H4B 107.8
C5 C4 H4A 109.1
C5 C4 H4B 109.1
C6 C5 C4 120.6(5)
C6 C5 C10 123.5(4)
C10 C5 C4 115.9(4)
C5 C6 H6 117.4
C5 C6 C7 125.2(5)
C7 C6 H6 117.4
C6 C7 H7A 109.3
C6 C7 H7B 109.3
C6 C7 C8 111.7(4)
H7A C7 H7B 107.9
C8 C7 H7A 109.3
C8 C7 H7B 109.3
C7 C8 H8 108.8
C7 C8 C14 111.2(4)
C7 C8 C9 109.7(4)
C14 C8 H8 108.8
C9 C8 H8 108.8
C9 C8 C14 109.4(4)
C15 C14 C8 118.0(4)
C15 C14 H14 106.5
C15 C14 C13 104.5(4)
C8 C14 H14 106.5
C8 C14 C13 114.2(4)
C13 C14 H14 106.5
C14 C13 C17 100.4(4)
C12 C13 C14 105.6(4)
C12 C13 C17 115.8(4)
C12 C13 C18 111.7(4)
C18 C13 C14 112.2(4)
C18 C13 C17 110.4(4)
C16 C17 C13 103.4(4)
C16 C17 H17 107.6
C13 C17 H17 107.6
C20 C17 C16 112.1(4)
C20 C17 C13 118.0(4)
C20 C17 H17 107.6
C21 C20 C17 113.2(4)
C21 C20 H20 106.9
C21 C20 C22 110.7(4)
C17 C20 H20 106.9
C22 C20 C17 111.9(4)
C22 C20 H20 106.9
C23 C22 C20 116.8(4)
C23 C22 H22A 108.1
C23 C22 H22B 108.1
C20 C22 H22A 108.1
C20 C22 H22B 108.1
H22A C22 H22B 107.3
C23 C24 H24A 108.4
C23 C24 H24B 108.4
H24A C24 H24B 107.4
C25 C24 C23 115.7(5)
C25 C24 H24A 108.4
C25 C24 H24B 108.4
C27 C25 H25 108.0
C26 C25 C27 109.5(6)
C26 C25 H25 108.0
C24 C25 C27 110.7(6)
C24 C25 C26 112.4(5)
C24 C25 H25 108.0
C1 C10 C19 110.2(4)
C1 C10 C9 109.2(4)
C5 C10 C1 108.8(4)
C5 C10 C19 108.4(4)
C5 C10 C9 110.2(4)
C19 C10 C9 110.1(4)
C10 C19 H19A 109.5
C10 C19 H19B 109.5
C10 C19 H19C 109.5
H19A C19 H19B 109.5
H19A C19 H19C 109.5
H19B C19 H19C 109.5
C8 C9 C10 112.7(4)
C8 C9 H9 106.0
C8 C9 C11 112.8(4)
C10 C9 H9 106.0
C11 C9 C10 112.6(4)
C11 C9 H9 106.0
C9 C11 H11A 108.7
C9 C11 H11B 108.7
H11A C11 H11B 107.6
C12 C11 C9 114.0(4)
C12 C11 H11A 108.7
C12 C11 H11B 108.7
C13 C12 C11 112.5(4)
C13 C12 H12A 109.1
C13 C12 H12B 109.1
C11 C12 H12A 109.1
C11 C12 H12B 109.1
H12A C12 H12B 107.8
C13 C18 H18A 109.5
C13 C18 H18B 109.5
C13 C18 H18C 109.5
H18A C18 H18B 109.5
H18A C18 H18C 109.5
H18B C18 H18C 109.5
C24B C25B H25B 107.4
C24B C25B C26B 105.4(9)
C27B C25B C24B 117.1(10)
C27B C25B H25B 107.4
C27B C25B C26B 111.8(11)
C26B C25B H25B 107.4
C25B C27B H27G 109.5
C25B C27B H27H 109.5
C25B C27B H27I 109.5
H27G C27B H27H 109.5
H27G C27B H27I 109.5
H27H C27B H27I 109.5
C25B C26B H26G 109.5
C25B C26B H26H 109.5
C25B C26B H26I 109.5
H26G C26B H26H 109.5
H26G C26B H26I 109.5
H26H C26B H26I 109.5
C25A C27A H27D 109.5
C25A C27A H27E 109.5
C25A C27A H27F 109.5
H27D C27A H27E 109.5
H27D C27A H27F 109.5
H27E C27A H27F 109.5

loop_
_geom_bond_atom_site_label_1
_geom_bond_atom_site_label_2
_geom_bond_distance
O1 H1 0.8400
O1 C3A 1.431(6)
C25A H25A 1.0000
C25A C26A 1.512(13)
C25A C24A 1.527(11)
C25A C27A 1.476(13)
C26A H26D 0.9800
C26A H26E 0.9800
C26A H26F 0.9800
C2A H2AA 0.9900
C2A H2AB 0.9900
C2A C3A 1.505(8)
C2A C1A 1.547(8)
C9A H9AA 0.9900
C9A H9AB 0.9900
C9A C11A 1.539(7)
C9A C8A 1.502(7)
C11A H11C 0.9900
C11A H11D 0.9900
C11A C12A 1.532(7)
C12A H12C 0.9900
C12A H12D 0.9900
C12A C13A 1.519(8)
C28A H28A 0.9800
C28A H28B 0.9800
C28A H28C 0.9800
C28A C24A 1.509(11)
C22B H22D 0.9500
C22B C23B 1.299(9)
C22B C20B 1.510(8)
C23B H23D 0.9500
C23B C24B 1.520(10)
C24B H24D 1.0000
C24B C28B 1.547(13)
C24B C25B 1.486(12)
C28B H28D 0.9800
C28B H28E 0.9800
C28B H28F 0.9800
C12B H12E 0.9900
C12B H12F 0.9900
C12B C11B 1.521(7)
C12B C13B 1.540(7)
C11B H11E 0.9900
C11B H11F 0.9900
C11B C9B 1.527(7)
C2B H2BA 0.9900
C2B H2BB 0.9900
C2B C3B 1.513(7)
C2B C1B 1.524(7)
C19B H19F 0.9500
C19B H19G 0.9500
C19B C10B 1.338(7)
O2 H2 0.8400
O2 C3B 1.428(6)
C23 H23A 0.9900
C23 H23B 0.9900
C23 C22 1.513(8)
C23 C24 1.529(7)
C27 H27A 0.9800
C27 H27B 0.9800
C27 H27C 0.9800
C27 C25 1.531(9)
C26 H26A 0.9800
C26 H26B 0.9800
C26 H26C 0.9800
C26 C25 1.518(9)
C21 H21A 0.9800
C21 H21B 0.9800
C21 H21C 0.9800
C21 C20 1.519(8)
C16 H16A 0.9900
C16 H16B 0.9900
C16 C15 1.548(7)
C16 C17 1.546(7)
C15 H15A 0.9900
C15 H15B 0.9900
C15 C14 1.530(7)
O3 H3 0.8400
O3 C3 1.430(6)
C2 H2A 0.9900
C2 H2B 0.9900
C2 C1 1.524(7)
C2 C3 1.516(7)
C1 H1A 0.9900
C1 H1B 0.9900
C1 C10 1.537(7)
C3A H3AA 1.0000
C3A C4A 1.521(7)
C4A H4AA 0.9900
C4A H4AB 0.9900
C4A C5A 1.513(7)
C5A C6A 1.347(7)
C5A C10A 1.474(8)
C6A H6A 0.9500
C6A C7A 1.453(7)
C7A H7AA 0.9500
C7A C8A 1.338(7)
C8A C14A 1.511(7)
C14A H14A 1.0000
C14A C13A 1.551(7)
C14A C15A 1.526(7)
C13A C17A 1.550(7)
C13A C18A 1.539(7)
C17A H17A 1.0000
C17A C20A 1.547(7)
C17A C16A 1.551(8)
C20A H20A 1.0000
C20A C22A 1.512(8)
C20A C21A 1.528(9)
C22A H22C 0.9500
C22A C23A 1.308(8)
C23A H23C 0.9500
C23A C24A 1.510(9)
C24A H24C 1.0000
C1A H1AA 0.9900
C1A H1AB 0.9900
C1A C10A 1.507(9)
C10A C19A 1.315(8)
C21A H21D 0.9800
C21A H21E 0.9800
C21A H21F 0.9800
C16A H16C 0.9900
C16A H16D 0.9900
C16A C15A 1.543(7)
C15A H15C 0.9900
C15A H15D 0.9900
C18A H18D 0.9800
C18A H18E 0.9800
C18A H18F 0.9800
C19A H19D 0.9500
C19A H19E 0.9500
C3B H3B 1.0000
C3B C4B 1.516(7)
C4B H4BA 0.9900
C4B H4BB 0.9900
C4B C5B 1.523(6)
C5B C6B 1.340(7)
C5B C10B 1.473(7)
C6B H6B 0.9500
C6B C7B 1.465(7)
C7B H7BA 0.9500
C7B C8B 1.345(7)
C8B C14B 1.496(7)
C8B C9B 1.500(7)
C14B H14B 1.0000
C14B C13B 1.559(6)
C14B C15B 1.513(7)
C13B C17B 1.547(7)
C13B C18B 1.538(7)
C17B H17B 1.0000
C17B C20B 1.551(7)
C17B C16B 1.545(7)
C20B H20B 1.0000
C20B C21B 1.513(8)
C9B H9BA 0.9900
C9B H9BB 0.9900
C15B H15E 0.9900
C15B H15F 0.9900
C15B C16B 1.540(7)
C16B H16E 0.9900
C16B H16F 0.9900
C1B H1BA 0.9900
C1B H1BB 0.9900
C1B C10B 1.505(8)
C18B H18G 0.9800
C18B H18H 0.9800
C18B H18I 0.9800
C21B H21G 0.9800
C21B H21H 0.9800
C21B H21I 0.9800
C3 H3A 1.0000
C3 C4 1.517(7)
C4 H4A 0.9900
C4 H4B 0.9900
C4 C5 1.523(6)
C5 C6 1.313(7)
C5 C10 1.517(7)
C6 H6 0.9500
C6 C7 1.500(7)
C7 H7A 0.9900
C7 H7B 0.9900
C7 C8 1.521(7)
C8 H8 1.0000
C8 C14 1.534(6)
C8 C9 1.527(7)
C14 H14 1.0000
C14 C13 1.538(7)
C13 C17 1.557(6)
C13 C12 1.522(7)
C13 C18 1.525(7)
C17 H17 1.0000
C17 C20 1.541(7)
C20 H20 1.0000
C20 C22 1.540(7)
C22 H22A 0.9900
C22 H22B 0.9900
C24 H24A 0.9900
C24 H24B 0.9900
C24 C25 1.490(9)
C25 H25 1.0000
C10 C19 1.542(7)
C10 C9 1.560(6)
C19 H19A 0.9800
C19 H19B 0.9800
C19 H19C 0.9800
C9 H9 1.0000
C9 C11 1.544(7)
C11 H11A 0.9900
C11 H11B 0.9900
C11 C12 1.533(6)
C12 H12A 0.9900
C12 H12B 0.9900
C18 H18A 0.9800
C18 H18B 0.9800
C18 H18C 0.9800
C25B H25B 1.0000
C25B C27B 1.456(16)
C25B C26B 1.538(15)
C27B H27G 0.9800
C27B H27H 0.9800
C27B H27I 0.9800
C26B H26G 0.9800
C26B H26H 0.9800
C26B H26I 0.9800
C27A H27D 0.9800
C27A H27E 0.9800
C27A H27F 0.9800

loop_
_geom_torsion_atom_site_label_1
_geom_torsion_atom_site_label_2
_geom_torsion_atom_site_label_3
_geom_torsion_atom_site_label_4
_geom_torsion
O1 C3A C4A C5A -179.9(4)
C26A C25A C24A C28A 169.1(8)
C26A C25A C24A C23A -64.1(11)
C2A C3A C4A C5A -57.7(6)
C2A C1A C10A C5A 46.9(7)
C2A C1A C10A C19A -130.9(6)
C9A C11A C12A C13A -53.3(6)
C9A C8A C14A C13A 54.6(6)
C9A C8A C14A C15A -179.8(5)
C11A C9A C8A C7A 137.6(5)
C11A C9A C8A C14A -48.7(6)
C11A C12A C13A C14A 55.6(6)
C11A C12A C13A C17A 166.1(4)
C11A C12A C13A C18A -66.2(6)
C12A C13A C17A C20A 76.3(6)
C12A C13A C17A C16A -157.9(4)
C22B C23B C24B C28B -101.7(11)
C22B C23B C24B C25B 140.5(9)
C23B C22B C20B C17B -107.9(7)
C23B C22B C20B C21B 126.1(7)
C23B C24B C25B C27B 53.8(14)
C23B C24B C25B C26B -71.2(11)
C28B C24B C25B C27B -65.2(14)
C28B C24B C25B C26B 169.8(10)
C12B C11B C9B C8B 48.2(6)
C12B C13B C17B C20B 78.3(6)
C12B C13B C17B C16B -155.1(4)
C11B C12B C13B C14B 56.1(5)
C11B C12B C13B C17B 166.1(4)
C11B C12B C13B C18B -65.7(5)
C2B C3B C4B C5B -56.7(6)
C2B C1B C10B C19B -132.3(5)
C2B C1B C10B C5B 45.7(6)
O2 C3B C4B C5B -179.2(4)
C23 C24 C25 C27 -170.6(6)
C23 C24 C25 C26 66.5(8)
C21 C20 C22 C23 -64.9(6)
C16 C15 C14 C8 -163.4(4)
C16 C15 C14 C13 -35.3(5)
C16 C17 C20 C21 179.0(4)
C16 C17 C20 C22 53.1(6)
C15 C16 C17 C13 17.7(5)
C15 C16 C17 C20 145.9(4)
C15 C14 C13 C17 46.3(5)
C15 C14 C13 C12 167.1(4)
C15 C14 C13 C18 -70.9(5)
O3 C3 C4 C5 68.6(5)
C2 C1 C10 C5 51.6(6)
C2 C1 C10 C19 -67.1(6)
C2 C1 C10 C9 171.9(4)
C2 C3 C4 C5 -51.5(6)
C1 C2 C3 O3 -67.7(5)
C1 C2 C3 C4 54.4(6)
C1 C10 C9 C8 -161.3(4)
C1 C10 C9 C11 69.8(5)
C3A C2A C1A C10A -52.6(7)
C3A C4A C5A C6A -126.9(5)
C3A C4A C5A C10A 51.4(6)
C4A C5A C6A C7A 177.4(5)
C4A C5A C10A C1A -46.6(6)
C4A C5A C10A C19A 131.3(6)
C5A C6A C7A C8A 164.9(5)
C6A C5A C10A C1A 131.6(6)
C6A C5A C10A C19A -50.5(8)
C6A C7A C8A C9A -5.2(9)
C6A C7A C8A C14A -178.3(5)
C7A C8A C14A C13A -131.5(5)
C7A C8A C14A C15A -5.9(7)
C8A C9A C11A C12A 48.8(6)
C8A C14A C13A C12A -57.5(5)
C8A C14A C13A C17A 179.9(4)
C8A C14A C13A C18A 64.4(6)
C8A C14A C15A C16A -161.9(4)
C14A C13A C17A C20A -168.1(5)
C14A C13A C17A C16A -42.3(5)
C13A C14A C15A C16A -32.1(5)
C13A C17A C20A C22A 174.8(5)
C13A C17A C20A C21A -62.2(7)
C13A C17A C16A C15A 24.1(5)
C17A C20A C22A C23A -124.1(6)
C17A C16A C15A C14A 4.7(5)
C20A C17A C16A C15A 155.7(4)
C20A C22A C23A C24A 177.4(6)
C22A C23A C24A C25A 109.5(8)
C22A C23A C24A C28A -122.5(8)
C1A C2A C3A O1 177.9(5)
C1A C2A C3A C4A 58.2(6)
C10A C5A C6A C7A -0.8(8)
C21A C20A C22A C23A 111.8(7)
C16A C17A C20A C22A 52.9(6)
C16A C17A C20A C21A 176.0(5)
C15A C14A C13A C12A 169.2(4)
C15A C14A C13A C17A 46.6(5)
C15A C14A C13A C18A -68.9(5)
C18A C13A C17A C20A -51.8(6)
C18A C13A C17A C16A 74.0(5)
C3B C2B C1B C10B -53.0(6)
C3B C4B C5B C6B -133.3(5)
C3B C4B C5B C10B 48.7(6)
C4B C5B C6B C7B 177.4(5)
C4B C5B C10B C19B 134.4(5)
C4B C5B C10B C1B -43.6(6)
C5B C6B C7B C8B 162.0(5)
C6B C5B C10B C19B -43.5(8)
C6B C5B C10B C1B 138.6(5)
C6B C7B C8B C14B 178.8(4)
C6B C7B C8B C9B -5.0(8)
C7B C8B C14B C13B -126.2(5)
C7B C8B C14B C15B -1.5(7)
C7B C8B C9B C11B 133.4(5)
C8B C14B C13B C12B -59.6(5)
C8B C14B C13B C17B 178.9(4)
C8B C14B C13B C18B 62.0(6)
C8B C14B C15B C16B -160.7(4)
C14B C8B C9B C11B -50.1(6)
C14B C13B C17B C20B -167.2(5)
C14B C13B C17B C16B -40.6(5)
C14B C15B C16B C17B 6.1(5)
C13B C12B C11B C9B -52.2(6)
C13B C14B C15B C16B -32.3(5)
C13B C17B C20B C22B -178.4(5)
C13B C17B C20B C21B -55.4(7)
C13B C17B C16B C15B 22.3(5)
C20B C22B C23B C24B 174.7(6)
C20B C17B C16B C15B 153.8(4)
C9B C8B C14B C13B 57.1(5)
C9B C8B C14B C15B -178.1(4)
C15B C14B C13B C12B 167.0(4)
C15B C14B C13B C17B 45.5(5)
C15B C14B C13B C18B -71.4(5)
C16B C17B C20B C22B 58.9(6)
C16B C17B C20B C21B -178.1(5)
C1B C2B C3B O2 178.4(5)
C1B C2B C3B C4B 59.3(6)
C10B C5B C6B C7B -4.9(9)
C18B C13B C17B C20B -49.9(6)
C18B C13B C17B C16B 76.7(5)
C3 C2 C1 C10 -56.2(6)
C3 C4 C5 C6 -128.1(5)
C3 C4 C5 C10 50.6(6)
C4 C5 C6 C7 -178.1(5)
C4 C5 C10 C1 -48.9(5)
C4 C5 C10 C19 70.9(5)
C4 C5 C10 C9 -168.6(4)
C5 C6 C7 C8 15.1(8)
C5 C10 C9 C8 -41.9(5)
C5 C10 C9 C11 -170.8(4)
C6 C5 C10 C1 129.8(5)
C6 C5 C10 C19 -110.4(5)
C6 C5 C10 C9 10.1(7)
C6 C7 C8 C14 -166.7(4)
C6 C7 C8 C9 -45.5(6)
C7 C8 C14 C15 -56.5(6)
C7 C8 C14 C13 -179.8(4)
C7 C8 C9 C10 60.8(5)
C7 C8 C9 C11 -170.4(4)
C8 C14 C13 C17 176.7(4)
C8 C14 C13 C12 -62.6(5)
C8 C14 C13 C18 59.4(5)
C8 C9 C11 C12 46.8(6)
C14 C8 C9 C10 -176.9(4)
C14 C8 C9 C11 -48.1(5)
C14 C13 C17 C16 -38.4(5)
C14 C13 C17 C20 -162.9(4)
C14 C13 C12 C11 57.4(5)
C13 C17 C20 C21 -60.9(6)
C13 C17 C20 C22 173.2(4)
C17 C16 C15 C14 10.4(5)
C17 C13 C12 C11 167.5(4)
C17 C20 C22 C23 62.4(6)
C22 C23 C24 C25 -179.2(5)
C24 C23 C22 C20 -177.2(5)
C10 C5 C6 C7 3.3(8)
C10 C9 C11 C12 175.7(4)
C19 C10 C9 C8 77.6(5)
C19 C10 C9 C11 -51.3(6)
C9 C8 C14 C15 -177.9(4)
C9 C8 C14 C13 58.8(5)
C9 C11 C12 C13 -52.6(6)
C12 C13 C17 C16 -151.5(4)
C12 C13 C17 C20 84.0(6)
C18 C13 C17 C16 80.2(5)
C18 C13 C17 C20 -44.3(6)
C18 C13 C12 C11 -64.9(5)
C27A C25A C24A C28A -62.4(11)
C27A C25A C24A C23A 64.4(10)

loop_
_twin_individual_id
_twin_individual_mass_fraction_refined
1 0(3)
2 1(3)
